data_2231462
loop_
_publ_author_name
'Jasinski, Jerry P.'
'Golen, James A.'
'Praveen, A. S.'
'Yathirajan, H. S.'
'Narayana, B.'

_publ_section_title
;
 Methyl 3,5-dibromo-2-diacetylaminobenzoate
;
_journal_coeditor_code DN2715
_journal_issue 9
_journal_name_full 'Acta Crystallographica Section E'
_journal_page_first o2503
_journal_paper_doi 10.1107/S1600536811034568
_journal_volume 67
_journal_year 2011
_chemical_formula_iupac 'C12 H11 Br2 N O4'
_chemical_formula_moiety 'C12 H11 Br2 N O4'
_chemical_formula_sum 'C12 H11 Br2 N O4'
_chemical_formula_weight 393.04
_chemical_name_systematic
;
Methyl 3,5-dibromo-2-diacetylaminobenzoate
;
_space_group_IT_number 2
_symmetry_cell_setting triclinic
_symmetry_space_group_name_Hall '-P 1'
_symmetry_space_group_name_H-M 'P -1'
_atom_sites_solution_hydrogens geom
_atom_sites_solution_primary direct
_atom_sites_solution_secondary difmap
_cell_angle_alpha 78.186(6)
_cell_angle_beta 76.155(7)
_cell_angle_gamma 82.750(7)
_cell_formula_units_Z 2
_cell_length_a 7.6386(8)
_cell_length_b 8.8870(6)
_cell_length_c 10.8691(8)
_cell_measurement_reflns_used 2420
_cell_measurement_temperature 173(2)
_cell_measurement_theta_max 32.19
_cell_measurement_theta_min 3.01
_cell_volume 698.91(10)
_computing_cell_refinement '<i>CrysAlis PRO</i> (Oxford Diffraction, 2010)'
_computing_data_collection '<i>CrysAlis PRO</i> (Oxford Diffraction, 2010)'
_computing_data_reduction '<i>CrysAlis RED</i> (Oxford Diffraction, 2010)'
_computing_molecular_graphics '<i>SHELXTL</i> (Sheldrick, 2008)'
_computing_publication_material '<i>SHELXTL</i> (Sheldrick, 2008)'
_computing_structure_refinement '<i>SHELXL97</i> (Sheldrick, 2008)'
_computing_structure_solution '<i>SHELXS97</i> (Sheldrick, 2008)'
_diffrn_ambient_temperature 173(2)
_diffrn_detector_area_resol_mean 16.1500
_diffrn_measured_fraction_theta_full 0.998
_diffrn_measured_fraction_theta_max 0.998
_diffrn_measurement_device_type 'Oxford Diffraction Xcalibur Eos Gemini'
_diffrn_measurement_method \w
_diffrn_radiation_monochromator graphite
_diffrn_radiation_source 'Enhance (Mo) X-ray Source'
_diffrn_radiation_type 'Mo K\a'
_diffrn_radiation_wavelength 0.71073
_diffrn_reflns_av_R_equivalents 0.0241
_diffrn_reflns_av_sigmaI/netI 0.0411
_diffrn_reflns_limit_h_max 9
_diffrn_reflns_limit_h_min -9
_diffrn_reflns_limit_k_max 11
_diffrn_reflns_limit_k_min -11
_diffrn_reflns_limit_l_max 13
_diffrn_reflns_limit_l_min -11
_diffrn_reflns_number 5598
_diffrn_reflns_theta_full 25.00
_diffrn_reflns_theta_max 26.37
_diffrn_reflns_theta_min 3.01
_exptl_absorpt_coefficient_mu 5.807
_exptl_absorpt_correction_T_max 0.4212
_exptl_absorpt_correction_T_min 0.3362
_exptl_absorpt_correction_type multi-scan
_exptl_absorpt_process_details
;
(CrysAlis RED; Oxford Diffraction, 2010)
;
_exptl_crystal_colour colorless
_exptl_crystal_density_diffrn 1.868
_exptl_crystal_density_method 'not measured'
_exptl_crystal_description block
_exptl_crystal_F_000 384
_exptl_crystal_size_max 0.24
_exptl_crystal_size_mid 0.20
_exptl_crystal_size_min 0.18
_refine_diff_density_max 0.426
_refine_diff_density_min -0.547
_refine_ls_extinction_method none
_refine_ls_goodness_of_fit_ref 1.004
_refine_ls_hydrogen_treatment constr
_refine_ls_matrix_type full
_refine_ls_number_parameters 175
_refine_ls_number_reflns 2864
_refine_ls_number_restraints 0
_refine_ls_restrained_S_all 1.004
_refine_ls_R_factor_all 0.0527
_refine_ls_R_factor_gt 0.0329
_refine_ls_shift/su_max 0.000
_refine_ls_shift/su_mean 0.000
_refine_ls_structure_factor_coef Fsqd
_refine_ls_weighting_details 'calc w=1/[\s^2^(Fo^2^)+(0.0286P)^2^+0.0926P] where P=(Fo^2^+2Fc^2^)/3'
_refine_ls_weighting_scheme calc
_refine_ls_wR_factor_gt 0.0632
_refine_ls_wR_factor_ref 0.0701
_reflns_number_gt 2186
_reflns_number_total 2864
_reflns_threshold_expression I>2\s(I)
_cod_data_source_file dn2715.cif
_cod_data_source_block I
_cod_database_code 2231462
_cod_database_fobs_code 2231462

loop_
_symmetry_equiv_pos_as_xyz
'x, y, z'
'-x, -y, -z'

loop_
_atom_site_type_symbol
_atom_site_label
_atom_site_fract_x
_atom_site_fract_y
_atom_site_fract_z
_atom_site_U_iso_or_equiv
_atom_site_adp_type
_atom_site_calc_flag
_atom_site_refinement_flags
_atom_site_occupancy
_atom_site_symmetry_multiplicity
Br Br1 0.13746(6) 0.87278(3) 0.09518(4) 0.05337(14) Uani d . 1 1
Br Br2 0.30614(5) 0.27415(4) -0.01150(3) 0.04699(13) Uani d . 1 1
O O1 0.2257(4) 0.2652(3) 0.5162(2) 0.0654(8) Uani d . 1 1
O O2 0.2736(3) 0.5047(2) 0.5174(2) 0.0455(6) Uani d . 1 1
O O3 0.2313(3) -0.0469(2) 0.3783(2) 0.0538(7) Uani d . 1 1
O O4 0.6102(3) 0.2554(2) 0.2194(2) 0.0447(6) Uani d . 1 1
N N1 0.3244(3) 0.1887(2) 0.2730(2) 0.0273(6) Uani d . 1 1
C C1 0.2881(5) 0.4583(4) 0.6502(3) 0.0501(9) Uani d . 1 1
H H1A 0.3009 0.5492 0.6844 0.075 Uiso calc R 1 1
H H1B 0.3942 0.3848 0.6553 0.075 Uiso calc R 1 1
H H1C 0.1789 0.4095 0.7009 0.075 Uiso calc R 1 1
C C2 0.2475(4) 0.3942(3) 0.4608(3) 0.0327(7) Uani d . 1 1
C C3 0.2407(4) 0.4522(3) 0.3230(3) 0.0280(7) Uani d . 1 1
C C4 0.2016(4) 0.6093(3) 0.2801(3) 0.0307(7) Uani d . 1 1
H H4A 0.1821 0.6801 0.3377 0.037 Uiso calc R 1 1
C C5 0.1916(4) 0.6603(3) 0.1535(3) 0.0331(7) Uani d . 1 1
C C6 0.2210(4) 0.5630(3) 0.0665(3) 0.0347(8) Uani d . 1 1
H H6A 0.2134 0.6009 -0.0206 0.042 Uiso calc R 1 1
C C7 0.2621(4) 0.4075(3) 0.1094(3) 0.0296(7) Uani d . 1 1
C C8 0.2720(4) 0.3498(3) 0.2359(3) 0.0276(7) Uani d . 1 1
C C9 0.1899(4) 0.0844(3) 0.3316(3) 0.0355(8) Uani d . 1 1
C C10 -0.0001(5) 0.1457(4) 0.3313(4) 0.0465(9) Uani d . 1 1
H H10A -0.0798 0.0614 0.3641 0.070 Uiso calc R 1 1
H H10B -0.0102 0.1924 0.2431 0.070 Uiso calc R 1 1
H H10C -0.0359 0.2239 0.3865 0.070 Uiso calc R 1 1
C C11 0.5116(5) 0.1516(3) 0.2524(3) 0.0344(8) Uani d . 1 1
C C12 0.5843(5) -0.0138(4) 0.2654(4) 0.0577(11) Uani d . 1 1
H H12A 0.7103 -0.0208 0.2173 0.086 Uiso calc R 1 1
H H12B 0.5118 -0.0714 0.2308 0.086 Uiso calc R 1 1
H H12C 0.5785 -0.0575 0.3565 0.086 Uiso calc R 1 1

loop_
_atom_site_aniso_label
_atom_site_aniso_U_11
_atom_site_aniso_U_22
_atom_site_aniso_U_33
_atom_site_aniso_U_12
_atom_site_aniso_U_13
_atom_site_aniso_U_23
Br1 0.0831(3) 0.02434(17) 0.0510(2) 0.00970(17) -0.0241(2) -0.00047(15)
Br2 0.0767(3) 0.03558(18) 0.0315(2) -0.00369(17) -0.01384(17) -0.01074(14)
O1 0.128(3) 0.0388(13) 0.0342(14) -0.0195(15) -0.0302(15) 0.0034(11)
O2 0.0726(17) 0.0369(12) 0.0323(13) -0.0037(12) -0.0202(12) -0.0084(10)
O3 0.0661(18) 0.0289(12) 0.0581(17) -0.0092(12) -0.0070(13) 0.0061(11)
O4 0.0358(14) 0.0382(12) 0.0600(17) -0.0055(11) -0.0124(11) -0.0050(11)
N1 0.0329(15) 0.0171(11) 0.0305(14) -0.0010(10) -0.0078(11) -0.0009(10)
C1 0.067(3) 0.057(2) 0.034(2) -0.0039(19) -0.0207(18) -0.0143(17)
C2 0.041(2) 0.0287(15) 0.0307(17) 0.0017(14) -0.0128(14) -0.0078(14)
C3 0.0289(17) 0.0247(14) 0.0307(17) 0.0013(13) -0.0103(13) -0.0035(12)
C4 0.0350(18) 0.0253(14) 0.0332(17) 0.0015(13) -0.0101(14) -0.0076(13)
C5 0.0384(19) 0.0211(13) 0.0383(19) 0.0014(13) -0.0115(14) -0.0008(13)
C6 0.041(2) 0.0314(15) 0.0301(18) -0.0020(14) -0.0107(15) 0.0013(13)
C7 0.0352(18) 0.0265(14) 0.0277(16) -0.0022(13) -0.0080(13) -0.0055(12)
C8 0.0296(17) 0.0225(13) 0.0307(17) -0.0007(12) -0.0098(13) -0.0020(12)
C9 0.047(2) 0.0299(16) 0.0297(17) -0.0079(15) -0.0066(15) -0.0038(13)
C10 0.040(2) 0.0471(19) 0.050(2) -0.0118(17) -0.0065(17) -0.0031(17)
C11 0.041(2) 0.0291(15) 0.0328(18) 0.0052(15) -0.0118(15) -0.0065(13)
C12 0.048(2) 0.0378(18) 0.081(3) 0.0135(17) -0.015(2) -0.0056(19)

loop_
_atom_type_symbol
_atom_type_description
_atom_type_scat_dispersion_real
_atom_type_scat_dispersion_imag
_atom_type_scat_source
C C 0.0033 0.0016 'International Tables Vol C Tables 4.2.6.8 and 6.1.1.4'
H H 0.0000 0.0000 'International Tables Vol C Tables 4.2.6.8 and 6.1.1.4'
N N 0.0061 0.0033 'International Tables Vol C Tables 4.2.6.8 and 6.1.1.4'
O O 0.0106 0.0060 'International Tables Vol C Tables 4.2.6.8 and 6.1.1.4'
Br Br -0.2901 2.4595 'International Tables Vol C Tables 4.2.6.8 and 6.1.1.4'

loop_
_geom_angle_atom_site_label_1
_geom_angle_atom_site_label_2
_geom_angle_atom_site_label_3
_geom_angle
C2 O2 C1 115.9(3)
C11 N1 C9 125.7(2)
C11 N1 C8 114.4(2)
C9 N1 C8 119.8(2)
O2 C1 H1A 109.5
O2 C1 H1B 109.5
H1A C1 H1B 109.5
O2 C1 H1C 109.5
H1A C1 H1C 109.5
H1B C1 H1C 109.5
O1 C2 O2 123.0(3)
O1 C2 C3 124.9(3)
O2 C2 C3 112.0(3)
C4 C3 C8 119.5(3)
C4 C3 C2 119.9(3)
C8 C3 C2 120.5(2)
C5 C4 C3 119.2(3)
C5 C4 H4A 120.4
C3 C4 H4A 120.4
C6 C5 C4 122.5(3)
C6 C5 Br1 118.1(2)
C4 C5 Br1 119.3(2)
C5 C6 C7 117.9(3)
C5 C6 H6A 121.0
C7 C6 H6A 121.0
C8 C7 C6 121.9(3)
C8 C7 Br2 120.3(2)
C6 C7 Br2 117.8(2)
C7 C8 C3 118.9(2)
C7 C8 N1 119.2(3)
C3 C8 N1 121.8(3)
O3 C9 N1 120.5(3)
O3 C9 C10 123.1(3)
N1 C9 C10 116.3(2)
C9 C10 H10A 109.5
C9 C10 H10B 109.5
H10A C10 H10B 109.5
C9 C10 H10C 109.5
H10A C10 H10C 109.5
H10B C10 H10C 109.5
O4 C11 N1 118.5(3)
O4 C11 C12 121.8(3)
N1 C11 C12 119.6(3)
C11 C12 H12A 109.5
C11 C12 H12B 109.5
H12A C12 H12B 109.5
C11 C12 H12C 109.5
H12A C12 H12C 109.5
H12B C12 H12C 109.5

loop_
_geom_bond_atom_site_label_1
_geom_bond_atom_site_label_2
_geom_bond_distance
Br1 C5 1.891(3)
Br2 C7 1.889(3)
O1 C2 1.193(3)
O2 C2 1.318(4)
O2 C1 1.444(4)
O3 C9 1.209(3)
O4 C11 1.207(4)
N1 C11 1.400(4)
N1 C9 1.416(4)
N1 C8 1.439(3)
C1 H1A 0.9800
C1 H1B 0.9800
C1 H1C 0.9800
C2 C3 1.492(4)
C3 C4 1.397(4)
C3 C8 1.403(4)
C4 C5 1.376(4)
C4 H4A 0.9500
C5 C6 1.370(4)
C6 C7 1.387(4)
C6 H6A 0.9500
C7 C8 1.383(4)
C9 C10 1.485(5)
C10 H10A 0.9800
C10 H10B 0.9800
C10 H10C 0.9800
C11 C12 1.495(4)
C12 H12A 0.9800
C12 H12B 0.9800
C12 H12C 0.9800

loop_
_geom_hbond_atom_site_label_D
_geom_hbond_atom_site_label_H
_geom_hbond_atom_site_label_A
_geom_hbond_site_symmetry_A
_geom_hbond_distance_DH
_geom_hbond_distance_HA
_geom_hbond_distance_DA
_geom_hbond_angle_DHA
C1 H1A O4 2_666 0.98 2.44 3.404(4) 168.0
C6 H6A O4 2_665 0.95 2.46 3.237(4) 139.5

loop_
_geom_torsion_atom_site_label_1
_geom_torsion_atom_site_label_2
_geom_torsion_atom_site_label_3
_geom_torsion_atom_site_label_4
_geom_torsion
C1 O2 C2 O1 4.5(5)
C1 O2 C2 C3 -178.0(3)
O1 C2 C3 C4 156.5(3)
O2 C2 C3 C4 -21.0(4)
O1 C2 C3 C8 -23.1(5)
O2 C2 C3 C8 159.5(3)
C8 C3 C4 C5 1.1(4)
C2 C3 C4 C5 -178.5(3)
C3 C4 C5 C6 -0.9(5)
C3 C4 C5 Br1 179.7(2)
C4 C5 C6 C7 0.0(5)
Br1 C5 C6 C7 179.5(2)
C5 C6 C7 C8 0.6(5)
C5 C6 C7 Br2 -179.0(2)
C6 C7 C8 C3 -0.4(5)
Br2 C7 C8 C3 179.2(2)
C6 C7 C8 N1 -176.8(3)
Br2 C7 C8 N1 2.8(4)
C4 C3 C8 C7 -0.4(4)
C2 C3 C8 C7 179.1(3)
C4 C3 C8 N1 175.9(3)
C2 C3 C8 N1 -4.6(4)
C11 N1 C8 C7 85.5(4)
C9 N1 C8 C7 -97.8(3)
C11 N1 C8 C3 -90.8(3)
C9 N1 C8 C3 85.9(4)
C11 N1 C9 O3 5.9(5)
C8 N1 C9 O3 -170.3(3)
C11 N1 C9 C10 -173.9(3)
C8 N1 C9 C10 9.9(4)
C9 N1 C11 O4 -168.9(3)
C8 N1 C11 O4 7.5(4)
C9 N1 C11 C12 14.0(5)
C8 N1 C11 C12 -169.6(3)

loop_
_cod_related_entry_id
_cod_related_entry_database
_cod_related_entry_code
1 ChemSpider 30656921
